data_9001105
loop_
_publ_author_name
'Hughes, J. M.'
'Starkey, S. J.'
'Malinconico, M. L.'
'Malinconico, L. L.'

_publ_section_title
;
 Lyonsite, Cu3Fe4(VO4)6, a new fumarolic sublimate from Izalco
 volcano, El Salvador: Descriptive mineralogy and crystal structure
;
_journal_name_full 'American Mineralogist'
_journal_page_first 1000
_journal_page_last 1005
_journal_volume 72
_journal_year 1987
_chemical_formula_sum 'Cu1.59 Fe2 O12 V3'
_chemical_name_mineral Lyonsite
_space_group_IT_number 62
_symmetry_space_group_name_Hall '-P 2n 2a'
_symmetry_space_group_name_H-M 'P m c n'
_cell_angle_alpha 90
_cell_angle_beta 90
_cell_angle_gamma 90
_cell_length_a 10.296
_cell_length_b 17.207
_cell_length_c 4.910
_cell_formula_units_Z 4
_cell_volume 869.872
_database_code_amcsd 0001127
_exptl_crystal_density_diffrn 4.257
_cod_original_formula_sum 'Cu1.59 Fe2 V3 O12'
_cod_database_code 9001105

loop_
_space_group_symop_operation_xyz
x,y,z
1/2-x,y,z
1/2+x,-y,-z
1/2+x,1/2+y,1/2-z
1/2-x,1/2-y,1/2+z
x,1/2-y,1/2+z
-x,1/2+y,1/2-z
-x,-y,-z

loop_
_atom_site_aniso_label
_atom_site_aniso_U_11
_atom_site_aniso_U_22
_atom_site_aniso_U_33
_atom_site_aniso_U_12
_atom_site_aniso_U_13
_atom_site_aniso_U_23
Cu1 0.00913 0.00960 0.08671 0.00000 0.00000 0.01113
Cu2 0.01176 0.02265 0.01600 0.00000 0.00000 -0.01669
Fe 0.00730 0.00510 0.00537 0.00063 -0.00051 -0.00086
V1 0.01396 0.01230 0.01014 0.00000 0.00000 0.00257
V2 0.01026 0.01005 0.00892 0.00350 -0.00051 -0.00043
O1 0.01772 0.01050 0.01588 0.00269 0.00256 0.00257
O2 0.01396 0.01350 0.01099 -0.00449 -0.00512 -0.00770
O3 0.02363 0.01950 0.01343 0.00000 0.00000 -0.00428
O4 0.02739 0.01500 0.01343 -0.00808 0.01024 -0.00728
O5 0.01343 0.01350 0.01343 0.00269 0.00256 0.00556
O6 0.01772 0.02250 0.01466 0.00000 0.00000 0.00428
O7 0.01826 0.01500 0.01466 0.00987 0.00512 -0.00428

loop_
_atom_site_label
_atom_site_fract_x
_atom_site_fract_y
_atom_site_fract_z
_atom_site_occupancy
Cu1 0.75000 0.74970 0.90800 0.59000
Cu2 0.25000 0.82189 0.21130 1.00000
Fe 0.42409 0.97289 0.24760 1.00000
V1 0.25000 0.05727 -0.22930 1.00000
V2 0.47160 0.84431 0.72080 1.00000
O1 0.61290 0.79590 0.65850 1.00000
O2 0.38590 0.87390 0.42450 1.00000
O3 0.25000 0.99400 0.05300 1.00000
O4 0.38490 0.03580 0.57470 1.00000
O5 0.50540 0.92720 0.91300 1.00000
O6 0.75000 0.65310 0.65600 1.00000
O7 0.37660 0.79170 -0.07380 1.00000

loop_
_cod_related_entry_id
_cod_related_entry_database
_cod_related_entry_code
1 AMCSD 0001127
